data_1513277
loop_
_publ_author_name
'Kokado, Kenta'
'Chujo, Yoshiki'

_publ_section_title
;
 Emission via Aggregation of Alternating Polymers witho-Carborane
 andp-Phenylene&#x2212;Ethynylene Sequences
;
_journal_issue 5
_journal_name_full Macromolecules
_journal_page_first 1418
_journal_paper_doi 10.1021/ma8027358
_journal_volume 42
_journal_year 2009
_chemical_formula_sum 'C31 H29 B10 Cl3'
_chemical_formula_weight 615.99
_chemical_name_systematic
; 
 ? 
;
_space_group_IT_number 2
_symmetry_cell_setting orthorhombic
_symmetry_space_group_name_Hall '-P 1'
_symmetry_space_group_name_H-M 'P -1'
_atom_sites_solution_hydrogens geom
_atom_sites_solution_primary direct
_atom_sites_solution_secondary difmap
_audit_creation_method SHELXL-97
_cell_angle_alpha 98.95(6)
_cell_angle_beta 106.74(5)
_cell_angle_gamma 106.80(5)
_cell_formula_units_Z 2
_cell_length_a 10.501(13)
_cell_length_b 12.213(15)
_cell_length_c 14.122(18)
_cell_measurement_temperature 93(2)
_cell_volume 1603(4)
_computing_cell_refinement PROCESS-AUTO
_computing_data_collection PROCESS-AUTO
_computing_data_reduction 'Yadokari-XG (Wakita, 2000)'
_computing_molecular_graphics 'Yadokari-XG (Wakita, 2000)'
_computing_publication_material 'Yadokari-XG (Wakita, 2000)'
_computing_structure_refinement 'SHELXL-97 (Sheldrick, 1997)'
_computing_structure_solution 'SHELXS-97 (Sheldrick, 1990)'
_diffrn_ambient_temperature 93(2)
_diffrn_measured_fraction_theta_full 0.959
_diffrn_measured_fraction_theta_max 0.959
_diffrn_radiation_monochromator graphite
_diffrn_radiation_source 'fine-focus sealed tube'
_diffrn_radiation_type MoK\a
_diffrn_radiation_wavelength 0.71075
_diffrn_reflns_av_R_equivalents 0.0421
_diffrn_reflns_av_sigmaI/netI 0.0478
_diffrn_reflns_limit_h_max 13
_diffrn_reflns_limit_h_min -13
_diffrn_reflns_limit_k_max 15
_diffrn_reflns_limit_k_min -15
_diffrn_reflns_limit_l_max 18
_diffrn_reflns_limit_l_min -18
_diffrn_reflns_number 14208
_diffrn_reflns_theta_full 27.38
_diffrn_reflns_theta_max 27.38
_diffrn_reflns_theta_min 3.08
_exptl_absorpt_coefficient_mu 0.309
_exptl_absorpt_correction_T_max 0.9131
_exptl_absorpt_correction_T_min 0.8865
_exptl_absorpt_correction_type multi-scan
_exptl_absorpt_process_details
;
    Higashi, T. (1995). Program for Absorption Correction.
    Rigaku Corporation, Tokyo, Japan.
;
_exptl_crystal_density_diffrn 1.276
_exptl_crystal_density_method 'not measured'
_exptl_crystal_F_000 632
_exptl_crystal_size_max 0.40
_exptl_crystal_size_mid 0.30
_exptl_crystal_size_min 0.30
_refine_diff_density_max 1.083
_refine_diff_density_min -0.675
_refine_diff_density_rms 0.090
_refine_ls_extinction_method none
_refine_ls_goodness_of_fit_ref 1.069
_refine_ls_hydrogen_treatment constr
_refine_ls_matrix_type full
_refine_ls_number_parameters 397
_refine_ls_number_reflns 6991
_refine_ls_number_restraints 0
_refine_ls_restrained_S_all 1.069
_refine_ls_R_factor_all 0.0790
_refine_ls_R_factor_gt 0.0622
_refine_ls_shift/su_max 0.001
_refine_ls_shift/su_mean 0.000
_refine_ls_structure_factor_coef Fsqd
_refine_ls_weighting_details 'calc w=1/[\s^2^(Fo^2^)+(0.1213P)^2^+0.6464P] where P=(Fo^2^+2Fc^2^)/3'
_refine_ls_weighting_scheme calc
_refine_ls_wR_factor_gt 0.1875
_refine_ls_wR_factor_ref 0.1967
_reflns_number_gt 5328
_reflns_number_total 6991
_reflns_threshold_expression >2\s(I)
_cod_data_source_file ma8027358sup2.cif
_cod_data_source_block model
_cod_original_cell_volume 1603(3)
_cod_original_sg_symbol_Hall -p_1
_cod_original_sg_symbol_H-M p_-1
_cod_database_code 1513277

loop_
_symmetry_equiv_pos_as_xyz
'x, y, z'
'-x, -y, -z'

loop_
_atom_site_label
_atom_site_type_symbol
_atom_site_fract_x
_atom_site_fract_y
_atom_site_fract_z
_atom_site_U_iso_or_equiv
_atom_site_adp_type
_atom_site_occupancy
_atom_site_symmetry_multiplicity
_atom_site_calc_flag
_atom_site_refinement_flags
C1 C -0.0909(2) 0.0494(2) -0.20064(17) 0.0188(5) Uani 1 1 d .
C2 C -0.0780(3) -0.0491(2) -0.16653(19) 0.0246(5) Uani 1 1 d .
H1 H 0.0086 -0.0428 -0.1166 0.030 Uiso 1 1 calc R
C3 C -0.1917(3) -0.1576(2) -0.2052(2) 0.0271(6) Uani 1 1 d .
H2 H -0.1806 -0.2242 -0.1817 0.033 Uiso 1 1 calc R
C4 C -0.3213(3) -0.1696(2) -0.27777(18) 0.0215(5) Uani 1 1 d .
C5 C -0.3337(3) -0.0709(2) -0.3125(2) 0.0298(6) Uani 1 1 d .
H3 H -0.4201 -0.0772 -0.3625 0.036 Uiso 1 1 calc R
C6 C -0.2204(3) 0.0366(2) -0.2745(2) 0.0286(6) Uani 1 1 d .
H4 H -0.2309 0.1028 -0.2990 0.034 Uiso 1 1 calc R
C7 C 0.1933(2) 0.1025(2) -0.26168(17) 0.0182(5) Uani 1 1 d .
C8 C 0.2606(3) 0.0270(2) -0.22428(19) 0.0228(5) Uani 1 1 d .
H5 H 0.2878 0.0301 -0.1534 0.027 Uiso 1 1 calc R
C9 C 0.2882(3) -0.0527(2) -0.28996(19) 0.0244(5) Uani 1 1 d .
H6 H 0.3343 -0.1036 -0.2634 0.029 Uiso 1 1 calc R
C10 C 0.2490(2) -0.0590(2) -0.39488(18) 0.0195(5) Uani 1 1 d .
C11 C 0.1827(3) 0.0175(2) -0.43205(19) 0.0239(5) Uani 1 1 d .
H7 H 0.1566 0.0152 -0.5028 0.029 Uiso 1 1 calc R
C12 C 0.1547(3) 0.0968(2) -0.36655(18) 0.0231(5) Uani 1 1 d .
H8 H 0.1088 0.1479 -0.3930 0.028 Uiso 1 1 calc R
C13 C 0.0263(2) 0.1699(2) -0.15604(17) 0.0183(5) Uani 1 1 d .
C14 C 0.1762(2) 0.1982(2) -0.19011(17) 0.0180(5) Uani 1 1 d .
C15 C -0.4384(3) -0.2821(2) -0.31857(19) 0.0224(5) Uani 1 1 d .
C16 C -0.4621(3) 0.3752(2) -0.64381(19) 0.0229(5) Uani 1 1 d .
C17 C -0.3421(3) 0.4847(2) -0.59344(18) 0.0214(5) Uani 1 1 d .
C18 C -0.2056(3) 0.4924(2) -0.5919(2) 0.0251(5) Uani 1 1 d .
H9 H -0.1927 0.4265 -0.6280 0.030 Uiso 1 1 calc R
C19 C -0.0879(3) 0.5963(2) -0.5378(2) 0.0295(6) Uani 1 1 d .
H10 H 0.0041 0.6006 -0.5374 0.035 Uiso 1 1 calc R
C20 C -0.1065(3) 0.6929(2) -0.4847(2) 0.0301(6) Uani 1 1 d .
H11 H -0.0270 0.7627 -0.4462 0.036 Uiso 1 1 calc R
C21 C -0.2423(3) 0.6869(2) -0.4880(2) 0.0296(6) Uani 1 1 d .
H12 H -0.2549 0.7536 -0.4529 0.036 Uiso 1 1 calc R
C22 C -0.3603(3) 0.5839(2) -0.5424(2) 0.0253(5) Uani 1 1 d .
H13 H -0.4525 0.5812 -0.5448 0.030 Uiso 1 1 calc R
C23 C 0.2774(3) -0.1403(2) -0.46414(18) 0.0220(5) Uani 1 1 d .
C24 C -0.2993(3) 0.2062(2) -0.47434(18) 0.0215(5) Uani 1 1 d .
C25 C -0.3297(3) 0.2739(2) -0.39623(18) 0.0203(5) Uani 1 1 d .
C26 C -0.2556(3) 0.3960(2) -0.35444(18) 0.0236(5) Uani 1 1 d .
H14 H -0.1878 0.4374 -0.3807 0.028 Uiso 1 1 calc R
C27 C -0.2821(3) 0.4565(2) -0.2740(2) 0.0276(6) Uani 1 1 d .
H15 H -0.2315 0.5391 -0.2453 0.033 Uiso 1 1 calc R
C28 C -0.3825(3) 0.3962(2) -0.2357(2) 0.0276(6) Uani 1 1 d .
H16 H -0.3999 0.4377 -0.1809 0.033 Uiso 1 1 calc R
C29 C -0.4571(3) 0.2754(2) -0.2779(2) 0.0281(6) Uani 1 1 d .
H17 H -0.5258 0.2345 -0.2521 0.034 Uiso 1 1 calc R
C30 C -0.4313(3) 0.2145(2) -0.35742(19) 0.0241(5) Uani 1 1 d .
H18 H -0.4827 0.1321 -0.3860 0.029 Uiso 1 1 calc R
B1 B 0.0485(3) 0.2578(2) -0.2400(2) 0.0202(5) Uani 1 1 d .
B2 B 0.1887(3) 0.1857(2) -0.0670(2) 0.0195(5) Uani 1 1 d .
B3 B 0.1163(3) 0.4063(2) -0.1638(2) 0.0227(6) Uani 1 1 d .
B4 B -0.0158(3) 0.2955(2) -0.1396(2) 0.0214(6) Uani 1 1 d .
B5 B 0.0709(3) 0.2498(3) -0.0328(2) 0.0221(6) Uani 1 1 d .
B6 B 0.2582(3) 0.3336(3) 0.0109(2) 0.0232(6) Uani 1 1 d .
B7 B 0.3224(3) 0.2976(2) -0.0896(2) 0.0205(5) Uani 1 1 d .
B8 B 0.2354(3) 0.3425(2) -0.1972(2) 0.0206(5) Uani 1 1 d .
B9 B 0.1319(3) 0.4023(3) -0.0338(2) 0.0247(6) Uani 1 1 d .
B10 B 0.2865(3) 0.4312(2) -0.0698(2) 0.0225(6) Uani 1 1 d .
C31 C 0.2672(3) -0.2580(3) -0.0821(2) 0.0348(6) Uani 1 1 d .
H19 H 0.2459 -0.3278 -0.0530 0.042 Uiso 1 1 calc R
Cl1 Cl 0.39761(9) -0.26199(8) -0.13624(6) 0.0447(2) Uani 1 1 d .
Cl2 Cl 0.10828(8) -0.26868(6) -0.17896(6) 0.0377(2) Uani 1 1 d .
Cl3 Cl 0.32689(10) -0.12777(8) 0.01769(7) 0.0550(3) Uani 1 1 d .

loop_
_atom_site_aniso_label
_atom_site_aniso_U_11
_atom_site_aniso_U_22
_atom_site_aniso_U_33
_atom_site_aniso_U_23
_atom_site_aniso_U_13
_atom_site_aniso_U_12
C1 0.0164(11) 0.0186(11) 0.0197(11) 0.0029(9) 0.0068(9) 0.0043(9)
C2 0.0209(13) 0.0221(12) 0.0253(12) 0.0071(10) 0.0021(10) 0.0050(10)
C3 0.0263(14) 0.0216(12) 0.0290(13) 0.0102(10) 0.0052(11) 0.0048(10)
C4 0.0198(12) 0.0198(11) 0.0232(12) 0.0030(9) 0.0095(10) 0.0042(10)
C5 0.0185(13) 0.0263(13) 0.0360(14) 0.0092(11) 0.0001(11) 0.0047(10)
C6 0.0226(13) 0.0241(13) 0.0338(14) 0.0119(11) 0.0011(11) 0.0073(10)
C7 0.0161(11) 0.0172(11) 0.0209(11) 0.0043(9) 0.0077(9) 0.0045(9)
C8 0.0272(13) 0.0231(12) 0.0209(11) 0.0068(10) 0.0108(10) 0.0100(10)
C9 0.0267(13) 0.0238(12) 0.0272(13) 0.0089(10) 0.0115(10) 0.0120(10)
C10 0.0154(11) 0.0174(11) 0.0228(11) 0.0016(9) 0.0079(9) 0.0023(9)
C11 0.0239(13) 0.0271(13) 0.0184(11) 0.0027(10) 0.0058(10) 0.0090(10)
C12 0.0239(13) 0.0244(12) 0.0212(12) 0.0063(10) 0.0060(10) 0.0105(10)
C13 0.0163(11) 0.0194(11) 0.0186(11) 0.0042(9) 0.0058(9) 0.0061(9)
C14 0.0144(11) 0.0180(11) 0.0194(11) 0.0042(9) 0.0047(9) 0.0041(9)
C15 0.0203(12) 0.0227(12) 0.0242(12) 0.0057(10) 0.0091(10) 0.0065(10)
C16 0.0219(13) 0.0231(12) 0.0226(11) 0.0055(10) 0.0070(10) 0.0073(10)
C17 0.0204(12) 0.0199(11) 0.0210(11) 0.0083(9) 0.0051(9) 0.0034(9)
C18 0.0228(13) 0.0241(12) 0.0287(13) 0.0095(10) 0.0087(10) 0.0073(10)
C19 0.0196(13) 0.0298(14) 0.0364(14) 0.0140(12) 0.0067(11) 0.0051(11)
C20 0.0244(13) 0.0246(13) 0.0279(13) 0.0068(11) 0.0027(11) -0.0040(10)
C21 0.0341(15) 0.0221(12) 0.0288(13) 0.0035(11) 0.0127(12) 0.0045(11)
C22 0.0228(13) 0.0256(13) 0.0284(13) 0.0088(10) 0.0114(10) 0.0065(10)
C23 0.0175(12) 0.0230(12) 0.0227(11) 0.0046(10) 0.0059(9) 0.0050(10)
C24 0.0172(12) 0.0233(12) 0.0212(11) 0.0048(10) 0.0043(9) 0.0062(10)
C25 0.0176(12) 0.0239(12) 0.0198(11) 0.0049(9) 0.0059(9) 0.0092(10)
C26 0.0230(13) 0.0223(12) 0.0239(12) 0.0042(10) 0.0085(10) 0.0062(10)
C27 0.0266(14) 0.0213(12) 0.0314(13) -0.0005(10) 0.0103(11) 0.0070(10)
C28 0.0266(14) 0.0292(13) 0.0266(13) -0.0002(11) 0.0113(11) 0.0112(11)
C29 0.0211(13) 0.0341(14) 0.0291(13) 0.0057(11) 0.0122(11) 0.0075(11)
C30 0.0210(12) 0.0219(12) 0.0269(12) 0.0023(10) 0.0085(10) 0.0060(10)
B1 0.0182(13) 0.0183(12) 0.0253(13) 0.0067(11) 0.0084(11) 0.0070(10)
B2 0.0181(13) 0.0204(12) 0.0175(12) 0.0027(10) 0.0049(10) 0.0057(10)
B3 0.0191(13) 0.0175(12) 0.0274(14) 0.0018(11) 0.0060(11) 0.0051(10)
B4 0.0197(13) 0.0204(13) 0.0242(13) 0.0031(11) 0.0077(11) 0.0085(11)
B5 0.0204(14) 0.0236(13) 0.0196(12) -0.0002(11) 0.0048(10) 0.0091(11)
B6 0.0194(14) 0.0218(13) 0.0244(13) 0.0013(11) 0.0053(11) 0.0063(11)
B7 0.0164(13) 0.0185(12) 0.0217(12) 0.0031(10) 0.0042(10) 0.0028(10)
B8 0.0177(13) 0.0150(12) 0.0268(13) 0.0055(10) 0.0055(11) 0.0050(10)
B9 0.0215(14) 0.0225(13) 0.0265(14) 0.0010(11) 0.0054(11) 0.0084(11)
B10 0.0182(13) 0.0177(12) 0.0273(14) 0.0025(11) 0.0044(11) 0.0057(10)
C31 0.0404(17) 0.0328(15) 0.0420(16) 0.0152(13) 0.0224(14) 0.0175(13)
Cl1 0.0440(5) 0.0648(5) 0.0531(5) 0.0358(4) 0.0295(4) 0.0358(4)
Cl2 0.0348(4) 0.0346(4) 0.0523(4) 0.0157(3) 0.0218(3) 0.0157(3)
Cl3 0.0504(5) 0.0458(5) 0.0582(5) -0.0022(4) 0.0196(4) 0.0096(4)

loop_
_atom_type_symbol
_atom_type_description
_atom_type_scat_dispersion_real
_atom_type_scat_dispersion_imag
_atom_type_scat_source
C C 0.0033 0.0016 'International Tables Vol C Tables 4.2.6.8 and 6.1.1.4'
H H 0.0000 0.0000 'International Tables Vol C Tables 4.2.6.8 and 6.1.1.4'
B B 0.0013 0.0007 'International Tables Vol C Tables 4.2.6.8 and 6.1.1.4'
Cl Cl 0.1484 0.1585 'International Tables Vol C Tables 4.2.6.8 and 6.1.1.4'

loop_
_geom_angle_atom_site_label_1
_geom_angle_atom_site_label_2
_geom_angle_atom_site_label_3
_geom_angle
_geom_angle_site_symmetry_1
C2 C1 C6 118.1(2) .
C2 C1 C13 122.1(2) .
C6 C1 C13 119.7(2) .
C1 C2 C3 120.5(2) .
C4 C3 C2 121.2(2) .
C5 C4 C3 118.2(2) .
C5 C4 C15 120.6(2) .
C3 C4 C15 121.2(2) .
C6 C5 C4 120.6(2) .
C5 C6 C1 121.4(2) .
C8 C7 C12 118.8(2) .
C8 C7 C14 121.1(2) .
C12 C7 C14 119.7(2) .
C9 C8 C7 120.4(2) .
C8 C9 C10 120.8(2) .
C11 C10 C9 118.6(2) .
C11 C10 C23 119.6(2) .
C9 C10 C23 121.8(2) .
C12 C11 C10 120.5(2) .
C11 C12 C7 120.7(2) .
C1 C13 B5 121.7(2) .
C1 C13 B4 120.0(2) .
B5 C13 B4 62.67(17) .
C1 C13 C14 119.92(19) .
B5 C13 C14 109.64(19) .
B4 C13 C14 109.58(18) .
C1 C13 B1 116.7(2) .
B5 C13 B1 113.5(2) .
B4 C13 B1 62.47(17) .
C14 C13 B1 59.91(15) .
C1 C13 B2 120.0(2) .
B5 C13 B2 61.98(16) .
B4 C13 B2 112.85(19) .
C14 C13 B2 60.11(17) .
B1 C13 B2 111.42(19) .
C7 C14 B8 119.6(2) .
C7 C14 B7 120.0(2) .
B8 C14 B7 62.46(17) .
C7 C14 C13 120.53(19) .
B8 C14 C13 110.40(18) .
B7 C14 C13 110.19(19) .
C7 C14 B1 118.2(2) .
B8 C14 B1 62.76(17) .
B7 C14 B1 113.5(2) .
C13 C14 B1 60.20(16) .
C7 C14 B2 118.7(2) .
B8 C14 B2 113.39(19) .
B7 C14 B2 62.49(17) .
C13 C14 B2 60.12(15) .
B1 C14 B2 111.67(19) .
C16 C15 C4 177.6(3) 2_454
C15 C16 C17 176.8(3) 2_454
C22 C17 C18 119.0(2) .
C22 C17 C16 120.1(2) .
C18 C17 C16 120.9(2) .
C17 C18 C19 120.9(3) .
C20 C19 C18 119.6(3) .
C19 C20 C21 119.7(2) .
C20 C21 C22 120.9(3) .
C21 C22 C17 119.8(3) .
C24 C23 C10 177.1(3) 2_554
C23 C24 C25 173.7(3) 2_554
C26 C25 C30 119.3(2) .
C26 C25 C24 121.8(2) .
C30 C25 C24 118.8(2) .
C27 C26 C25 119.7(2) .
C28 C27 C26 120.3(2) .
C29 C28 C27 119.9(2) .
C30 C29 C28 120.2(3) .
C29 C30 C25 120.5(2) .
C14 B1 C13 59.89(15) .
C14 B1 B3 105.0(2) .
C13 B1 B3 105.4(2) .
C14 B1 B4 106.1(2) .
C13 B1 B4 58.12(16) .
B3 B1 B4 60.22(17) .
C14 B1 B8 58.27(16) .
C13 B1 B8 106.59(19) .
B3 B1 B8 59.85(16) .
B4 B1 B8 108.2(2) .
C14 B2 C13 59.77(15) .
C14 B2 B5 106.45(19) .
C13 B2 B5 58.31(17) .
C14 B2 B6 105.5(2) .
C13 B2 B6 106.0(2) .
B5 B2 B6 60.78(17) .
C14 B2 B7 58.37(16) .
C13 B2 B7 106.6(2) .
B5 B2 B7 108.7(2) .
B6 B2 B7 59.96(17) .
B1 B3 B8 60.66(17) .
B1 B3 B4 60.26(17) .
B8 B3 B4 108.9(2) .
B1 B3 B10 108.2(2) .
B8 B3 B10 59.87(18) .
B4 B3 B10 108.0(2) .
B1 B3 B9 108.0(2) .
B8 B3 B9 107.9(2) .
B4 B3 B9 59.95(17) .
B10 B3 B9 59.69(17) .
C13 B4 B5 58.63(16) .
C13 B4 B3 105.8(2) .
B5 B4 B3 108.3(2) .
C13 B4 B1 59.41(15) .
B5 B4 B1 107.7(2) .
B3 B4 B1 59.53(17) .
C13 B4 B9 105.5(2) .
B5 B4 B9 60.03(18) .
B3 B4 B9 60.45(18) .
B1 B4 B9 107.8(2) .
C13 B5 B2 59.71(15) .
C13 B5 B4 58.69(17) .
B2 B5 B4 107.8(2) .
C13 B5 B9 105.9(2) .
B2 B5 B9 107.3(2) .
B4 B5 B9 60.36(18) .
C13 B5 B6 106.2(2) .
B2 B5 B6 59.64(18) .
B4 B5 B6 108.1(2) .
B9 B5 B6 59.67(17) .
B2 B6 B9 107.5(2) .
B2 B6 B7 60.52(16) .
B9 B6 B7 107.8(2) .
B2 B6 B10 107.7(2) .
B9 B6 B10 60.15(18) .
B7 B6 B10 59.46(17) .
B2 B6 B5 59.58(16) .
B9 B6 B5 59.92(18) .
B7 B6 B5 108.2(2) .
B10 B6 B5 108.0(2) .
C14 B7 B10 105.6(2) .
C14 B7 B8 58.64(17) .
B10 B7 B8 60.28(17) .
C14 B7 B6 105.8(2) .
B10 B7 B6 60.49(17) .
B8 B7 B6 108.6(2) .
C14 B7 B2 59.14(16) .
B10 B7 B2 107.7(2) .
B8 B7 B2 107.6(2) .
B6 B7 B2 59.52(17) .
C14 B8 B3 105.3(2) .
C14 B8 B7 58.90(16) .
B3 B8 B7 107.9(2) .
C14 B8 B10 105.3(2) .
B3 B8 B10 60.53(17) .
B7 B8 B10 59.58(17) .
C14 B8 B1 58.97(15) .
B3 B8 B1 59.50(17) .
B7 B8 B1 107.6(2) .
B10 B8 B1 107.8(2) .
B6 B9 B5 60.41(18) .
B6 B9 B10 60.17(18) .
B5 B9 B10 108.3(2) .
B6 B9 B4 108.1(2) .
B5 B9 B4 59.62(17) .
B10 B9 B4 108.0(2) .
B6 B9 B3 107.8(2) .
B5 B9 B3 107.3(2) .
B10 B9 B3 60.03(17) .
B4 B9 B3 59.60(17) .
B7 B10 B8 60.14(16) .
B7 B10 B9 107.9(2) .
B8 B10 B9 108.2(2) .
B7 B10 B6 60.05(17) .
B8 B10 B6 108.1(2) .
B9 B10 B6 59.68(17) .
B7 B10 B3 107.6(2) .
B8 B10 B3 59.60(17) .
B9 B10 B3 60.29(18) .
B6 B10 B3 107.7(2) .
Cl1 C31 Cl3 111.41(18) .
Cl1 C31 Cl2 109.76(19) .
Cl3 C31 Cl2 110.45(17) .

loop_
_geom_bond_atom_site_label_1
_geom_bond_atom_site_label_2
_geom_bond_distance
_geom_bond_site_symmetry_2
C1 C2 1.390(4) .
C1 C6 1.404(4) .
C1 C13 1.515(4) .
C2 C3 1.402(4) .
C3 C4 1.399(4) .
C4 C5 1.395(4) .
C4 C15 1.450(4) .
C5 C6 1.392(4) .
C7 C8 1.393(4) .
C7 C12 1.403(4) .
C7 C14 1.509(4) .
C8 C9 1.389(4) .
C9 C10 1.402(4) .
C10 C11 1.398(4) .
C10 C23 1.439(4) .
C11 C12 1.387(4) .
C13 B5 1.714(4) .
C13 B4 1.715(4) .
C13 C14 1.733(4) .
C13 B1 1.739(4) .
C13 B2 1.739(4) .
C14 B8 1.721(4) .
C14 B7 1.725(4) .
C14 B1 1.733(4) .
C14 B2 1.739(4) .
C15 C16 1.213(4) 2_454
C16 C15 1.213(4) 2_454
C16 C17 1.448(4) .
C17 C22 1.401(4) .
C17 C18 1.403(4) .
C18 C19 1.403(4) .
C19 C20 1.392(4) .
C20 C21 1.392(4) .
C21 C22 1.399(4) .
C23 C24 1.207(4) 2_554
C24 C23 1.207(4) 2_554
C24 C25 1.441(4) .
C25 C26 1.402(4) .
C25 C30 1.407(4) .
C26 C27 1.397(4) .
C27 C28 1.396(4) .
C28 C29 1.392(4) .
C29 C30 1.384(4) .
B1 B3 1.778(4) .
B1 B4 1.791(4) .
B1 B8 1.798(4) .
B2 B5 1.778(4) .
B2 B6 1.779(4) .
B2 B7 1.797(4) .
B3 B8 1.784(4) .
B3 B4 1.790(4) .
B3 B10 1.801(4) .
B3 B9 1.805(5) .
B4 B5 1.783(4) .
B4 B9 1.797(5) .
B5 B9 1.791(5) .
B5 B6 1.799(5) .
B6 B9 1.786(4) .
B6 B7 1.787(4) .
B6 B10 1.795(5) .
B7 B10 1.776(4) .
B7 B8 1.786(4) .
B8 B10 1.789(5) .
B9 B10 1.795(5) .
C31 Cl1 1.759(3) .
C31 Cl3 1.768(4) .
C31 Cl2 1.782(4) .
